data_7237838
loop_
_publ_author_name
'Ptak, Maciej'
'Collings, Ines E.'
'Svane, Katrine L.'
'Sieradzki, Adam'
'Paraguassu, Waldeci'
'M\;aczka, Miros\/law'

_publ_section_title
;
 Pressure-enhanced ferroelectric polarisation in a polar perovskite-like
 [C2H5NH3]Na0.5Cr0.5(HCOO)3 metal--organic framework
;
_journal_issue 28
_journal_name_full 'Journal of Materials Chemistry C'
_journal_page_first 8660
_journal_paper_doi 10.1039/C9TC01924C
_journal_volume 7
_journal_year 2019
_chemical_formula_moiety 'C6 H6 Cr Na O12, 2(C2 H8 N)'
_chemical_formula_sum 'C10 H22 Cr N2 Na O12'
_chemical_formula_weight 437.28
_space_group_crystal_system monoclinic
_space_group_IT_number 7
_space_group_name_Hall 'P -2yac'
_space_group_name_H-M_alt 'P 1 n 1'
_atom_sites_solution_hydrogens geom
_audit_creation_method SHELXL-2016/6
_audit_update_record
;
2019-02-11 deposited with the CCDC.	2019-06-20 downloaded from the CCDC.
;
_cell_angle_alpha 90
_cell_angle_beta 91.055(13)
_cell_angle_gamma 90
_cell_formula_units_Z 2
_cell_length_a 8.0675(4)
_cell_length_b 9.0842(6)
_cell_length_c 11.893(6)
_cell_measurement_reflns_used 496
_cell_measurement_temperature 293(2)
_cell_measurement_theta_max 17.9220
_cell_measurement_theta_min 1.9560
_cell_volume 871.5(4)
_computing_cell_refinement 'CrysAlisPro (Agilent Technologies, 2013)'
_computing_data_reduction 'CrysAlisPro (Agilent Technologies, 2013)'
_computing_molecular_graphics 'SHELXLE-2011 (Huebschle, 2011)'
_computing_structure_refinement 'SHELXL-2016/6 (Sheldrick, 2016)'
_computing_structure_solution 'SHELXT 2014/5 (Sheldrick, 2014)'
_diffrn_ambient_pressure '0.80 GPa'
_diffrn_ambient_temperature 293(2)
_diffrn_detector_area_resol_mean 7
_diffrn_measured_fraction_theta_full 0.459
_diffrn_measured_fraction_theta_max 0.265
_diffrn_measurement_device_type 'ID15B beamline, ESRF'
_diffrn_measurement_method 'omega scans'
_diffrn_radiation_type synchrotron
_diffrn_radiation_wavelength 0.41134
_diffrn_reflns_av_R_equivalents 0.0287
_diffrn_reflns_av_unetI/netI 0.0513
_diffrn_reflns_Laue_measured_fraction_full 0.459
_diffrn_reflns_Laue_measured_fraction_max 0.265
_diffrn_reflns_limit_h_max 14
_diffrn_reflns_limit_h_min -14
_diffrn_reflns_limit_k_max 16
_diffrn_reflns_limit_k_min -16
_diffrn_reflns_limit_l_max 7
_diffrn_reflns_limit_l_min -7
_diffrn_reflns_number 3235
_diffrn_reflns_point_group_measured_fraction_full 0.428
_diffrn_reflns_point_group_measured_fraction_max 0.221
_diffrn_reflns_theta_full 14.288
_diffrn_reflns_theta_max 21.880
_diffrn_reflns_theta_min 1.954
_diffrn_source synchrotron
_exptl_absorpt_coefficient_mu 0.177
_exptl_absorpt_correction_T_max 1.00000
_exptl_absorpt_correction_T_min 0.91293
_exptl_absorpt_correction_type multi-scan
_exptl_absorpt_process_details
;
CrysAlisPro 1.171.39.46 (Rigaku Oxford Diffraction, 2018)
Empirical absorption correction using spherical harmonics,
 implemented in SCALE3 ABSPACK scaling algorithm.
;
_exptl_crystal_colour 'dark blue'
_exptl_crystal_density_diffrn 1.667
_exptl_crystal_description block
_exptl_crystal_F_000 454
_exptl_crystal_size_max 0.060
_exptl_crystal_size_mid 0.050
_exptl_crystal_size_min 0.030
_refine_diff_density_max 0.394
_refine_diff_density_min -0.458
_refine_diff_density_rms 0.052
_refine_ls_abs_structure_details
;
 Flack x determined using 642 quotients [(I+)-(I-)]/[(I+)+(I-)]
 (Parsons, Flack and Wagner, Acta Cryst. B69 (2013) 249-259).
;
_refine_ls_abs_structure_Flack 0.07(6)
_refine_ls_extinction_method none
_refine_ls_goodness_of_fit_ref 1.122
_refine_ls_hydrogen_treatment constr
_refine_ls_matrix_type full
_refine_ls_number_parameters 234
_refine_ls_number_reflns 2397
_refine_ls_number_restraints 18
_refine_ls_restrained_S_all 1.118
_refine_ls_R_factor_all 0.0632
_refine_ls_R_factor_gt 0.0450
_refine_ls_shift/su_max 0.000
_refine_ls_shift/su_mean 0.000
_refine_ls_structure_factor_coef Fsqd
_refine_ls_weighting_details 'w=1/[\s^2^(Fo^2^)+(0.0354P)^2^+0.5409P] where P=(Fo^2^+2Fc^2^)/3'
_refine_ls_weighting_scheme calc
_refine_ls_wR_factor_gt 0.0994
_refine_ls_wR_factor_ref 0.1226
_reflns_Friedel_coverage 0.666
_reflns_Friedel_fraction_full 0.397
_reflns_Friedel_fraction_max 0.177
_reflns_number_gt 1810
_reflns_number_total 2397
_reflns_threshold_expression 'I > 2\s(I)'
_cod_data_source_file c9tc01924c2.cif
_cod_data_source_block EtaNaCrF_c1_p02
_cod_original_cell_volume 871.4(5)
_cod_original_sg_symbol_H-M 'P n'
_cod_database_code 7237838
_shelx_shelxl_version_number 2016/6
_shelx_space_group_comment
;
The symmetry employed for this shelxl refinement is uniquely defined
by the following loop, which should always be used as a source of
symmetry information in preference to the above space-group names.
They are only intended as comments.
;

loop_
_space_group_symop_operation_xyz
'x, y, z'
'x+1/2, -y, z+1/2'

loop_
_atom_site_label
_atom_site_type_symbol
_atom_site_fract_x
_atom_site_fract_y
_atom_site_fract_z
_atom_site_U_iso_or_equiv
_atom_site_adp_type
_atom_site_occupancy
_atom_site_site_symmetry_order
_atom_site_calc_flag
_atom_site_refinement_flags_posn
_atom_site_refinement_flags_adp
Cr1 Cr 0.58280(12) 0.77631(10) 0.50201(16) 0.0271(9) Uani 1 1 d . .
Na1 Na 0.0786(5) 0.2756(3) 0.5038(8) 0.031(2) Uani 1 1 d . .
C1 C 0.8583(9) 0.5692(8) 0.5310(16) 0.038(8) Uani 1 1 d . U
H1 H 0.820832 0.530360 0.462784 0.046 Uiso 1 1 calc R U
C2 C 0.6446(11) 0.7645(9) 0.259(2) 0.035(6) Uani 1 1 d . U
H2 H 0.534878 0.733813 0.251987 0.042 Uiso 1 1 calc R U
C3 C 0.3543(9) 0.5310(8) 0.4742(16) 0.034(8) Uani 1 1 d . U
H3 H 0.290895 0.580644 0.526593 0.041 Uiso 1 1 calc R U
C4 C 0.5146(11) 0.7487(10) 0.739(2) 0.032(6) Uani 1 1 d . U
H4 H 0.625576 0.773821 0.749128 0.039 Uiso 1 1 calc R U
C5 C 0.7934(9) 1.0400(8) 0.5238(17) 0.047(8) Uani 1 1 d . U
H5 H 0.852568 1.003245 0.463538 0.057 Uiso 1 1 calc R U
C6 C 0.3120(8) 0.9871(8) 0.4737(16) 0.041(8) Uani 1 1 d . U
H6 H 0.354644 1.030061 0.539075 0.050 Uiso 1 1 calc R U
O1 O 0.7803(5) 0.6786(5) 0.5696(11) 0.042(6) Uani 1 1 d . U
O2 O 0.9794(6) 0.5100(6) 0.5763(12) 0.048(6) Uani 1 1 d . U
O3 O 0.7044(7) 0.7944(6) 0.3588(15) 0.041(6) Uani 1 1 d . U
O4 O 0.7224(7) 0.7746(7) 0.1774(13) 0.047(6) Uani 1 1 d . U
O5 O 0.4938(5) 0.5857(5) 0.4469(10) 0.036(5) Uani 1 1 d . U
O6 O 0.3003(7) 0.4150(6) 0.4340(13) 0.0494(15) Uiso 1 1 d . .
O7 O 0.4591(7) 0.7531(7) 0.6414(15) 0.033(6) Uani 1 1 d . U
O8 O 0.4368(7) 0.7138(7) 0.8261(14) 0.043(6) Uani 1 1 d . U
O9 O 0.6672(5) 0.9669(5) 0.5584(10) 0.036(5) Uani 1 1 d . U
O10 O 0.8384(7) 1.1557(6) 0.5671(12) 0.051(7) Uani 1 1 d . U
O11 O 0.3865(6) 0.8760(5) 0.4344(11) 0.030(6) Uani 1 1 d . U
O12 O 0.1852(6) 1.0417(5) 0.4300(11) 0.040(6) Uani 1 1 d . U
C7 C 0.1178(10) 0.7157(9) 0.280(2) 0.058(11) Uani 1 1 d . .
H7A H 0.237251 0.719462 0.290753 0.070 Uiso 1 1 calc R U
H7B H 0.070675 0.682982 0.350300 0.070 Uiso 1 1 calc R U
C8 C 0.0783(14) 0.6090(11) 0.194(2) 0.088(15) Uani 1 1 d . .
H8A H 0.140089 0.520357 0.207605 0.132 Uiso 1 1 calc R U
H8B H 0.106789 0.648242 0.121611 0.132 Uiso 1 1 calc R U
H8C H -0.038176 0.587578 0.194376 0.132 Uiso 1 1 calc R U
C9 C 0.0256(10) 0.7802(9) 0.7952(18) 0.055(11) Uani 1 1 d . .
H9A H -0.094136 0.770401 0.792416 0.066 Uiso 1 1 calc R U
H9B H 0.056826 0.819707 0.868347 0.066 Uiso 1 1 calc R U
C10 C 0.0768(15) 0.8835(10) 0.708(2) 0.068(13) Uani 1 1 d . .
H10A H 0.055620 0.840839 0.634987 0.102 Uiso 1 1 calc R U
H10B H 0.193066 0.903853 0.716511 0.102 Uiso 1 1 calc R U
H10C H 0.015189 0.973386 0.714315 0.102 Uiso 1 1 calc R U
N1 N 0.0572(9) 0.8644(8) 0.2553(16) 0.049(8) Uani 1 1 d . .
H1A H 0.108266 0.928611 0.300587 0.073 Uiso 1 1 calc R U
H1B H -0.051590 0.868193 0.266197 0.073 Uiso 1 1 calc R U
H1C H 0.077996 0.886636 0.184083 0.073 Uiso 1 1 calc R U
N2 N 0.1017(8) 0.6326(8) 0.7821(17) 0.044(8) Uani 1 1 d . .
H2A H 0.211397 0.640102 0.789539 0.065 Uiso 1 1 calc R U
H2B H 0.075984 0.597051 0.714241 0.065 Uiso 1 1 calc R U
H2C H 0.063542 0.572267 0.834523 0.065 Uiso 1 1 calc R U

loop_
_atom_site_aniso_label
_atom_site_aniso_U_11
_atom_site_aniso_U_22
_atom_site_aniso_U_33
_atom_site_aniso_U_23
_atom_site_aniso_U_13
_atom_site_aniso_U_12
Cr1 0.0245(3) 0.0309(4) 0.026(3) -0.0012(7) 0.0020(6) -0.0002(4)
Na1 0.0308(9) 0.0326(9) 0.028(8) 0.0005(19) 0.0000(17) -0.0011(10)
C1 0.037(3) 0.043(4) 0.03(3) -0.006(5) -0.009(5) 0.004(3)
C2 0.029(3) 0.042(3) 0.03(2) 0.008(6) -0.002(6) 0.000(3)
C3 0.035(3) 0.043(3) 0.02(3) -0.003(5) 0.006(6) -0.010(3)
C4 0.025(3) 0.051(3) 0.02(2) 0.002(7) -0.004(5) -0.002(3)
C5 0.034(3) 0.042(3) 0.07(3) 0.001(5) 0.006(5) -0.006(3)
C6 0.030(3) 0.041(3) 0.05(3) -0.008(5) -0.003(5) 0.004(2)
O1 0.0307(19) 0.038(2) 0.058(19) -0.009(4) 0.001(4) 0.0068(18)
O2 0.038(2) 0.048(3) 0.06(2) -0.004(4) -0.008(4) 0.011(2)
O3 0.032(2) 0.048(3) 0.042(19) 0.000(5) 0.002(5) -0.005(2)
O4 0.037(3) 0.061(3) 0.042(19) -0.003(5) 0.011(5) -0.003(2)
O5 0.0273(17) 0.033(2) 0.047(17) -0.002(3) 0.004(3) -0.0042(16)
O7 0.028(2) 0.052(3) 0.019(19) 0.001(5) 0.000(5) -0.001(2)
O8 0.037(3) 0.076(4) 0.016(19) 0.005(6) -0.001(5) -0.003(3)
O9 0.033(2) 0.037(2) 0.038(18) -0.006(3) 0.009(4) -0.0054(17)
O10 0.051(3) 0.041(2) 0.06(2) -0.013(4) 0.016(5) -0.014(2)
O11 0.035(2) 0.043(2) 0.011(18) -0.002(4) -0.005(4) 0.0055(19)
O12 0.039(2) 0.042(2) 0.04(2) -0.007(4) -0.003(4) 0.009(2)
C7 0.044(4) 0.048(4) 0.08(4) 0.004(7) 0.002(7) 0.002(3)
C8 0.065(6) 0.052(5) 0.15(5) -0.027(10) 0.003(11) -0.007(5)
C9 0.040(4) 0.058(5) 0.07(4) -0.017(7) 0.011(8) -0.002(3)
C10 0.070(6) 0.044(4) 0.09(4) 0.003(8) 0.000(10) 0.001(4)
N1 0.044(3) 0.048(4) 0.05(3) 0.000(5) 0.011(6) -0.009(3)
N2 0.039(3) 0.047(4) 0.04(3) 0.004(5) -0.005(5) -0.008(3)

loop_
_atom_type_symbol
_atom_type_description
_atom_type_scat_dispersion_real
_atom_type_scat_dispersion_imag
_atom_type_scat_source
C C -0.0001 0.0005 'International Tables Vol C Tables 4.2.6.8 and 6.1.1.4'
H H 0.0000 0.0000 'International Tables Vol C Tables 4.2.6.8 and 6.1.1.4'
N N 0.0006 0.0010 'International Tables Vol C Tables 4.2.6.8 and 6.1.1.4'
O O 0.0018 0.0018 'International Tables Vol C Tables 4.2.6.8 and 6.1.1.4'
Na Na 0.0097 0.0079 'International Tables Vol C Tables 4.2.6.8 and 6.1.1.4'
Cr Cr 0.1612 0.2220 'International Tables Vol C Tables 4.2.6.8 and 6.1.1.4'

loop_
_geom_angle_atom_site_label_1
_geom_angle_atom_site_label_2
_geom_angle_atom_site_label_3
_geom_angle
_geom_angle_site_symmetry_1
_geom_angle_site_symmetry_3
O7 Cr1 O9 89.1(4) . .
O7 Cr1 O1 91.5(4) . .
O9 Cr1 O1 89.1(3) . .
O7 Cr1 O11 88.7(4) . .
O9 Cr1 O11 90.3(3) . .
O1 Cr1 O11 179.4(2) . .
O7 Cr1 O5 89.9(4) . .
O9 Cr1 O5 178.9(3) . .
O1 Cr1 O5 91.5(3) . .
O11 Cr1 O5 89.0(3) . .
O7 Cr1 O3 178.2(4) . .
O9 Cr1 O3 92.6(4) . .
O1 Cr1 O3 88.8(5) . .
O11 Cr1 O3 91.0(4) . .
O5 Cr1 O3 88.3(4) . .
O6 Na1 O10 174.1(4) . 1_445
O6 Na1 O8 91.2(5) . 2_464
O10 Na1 O8 85.3(4) 1_445 2_464
O6 Na1 O4 92.7(4) . 2_465
O10 Na1 O4 91.4(5) 1_445 2_465
O8 Na1 O4 171.3(3) 2_464 2_465
O6 Na1 O2 84.9(3) . 1_455
O10 Na1 O2 90.8(3) 1_445 1_455
O8 Na1 O2 97.1(4) 2_464 1_455
O4 Na1 O2 91.1(5) 2_465 1_455
O6 Na1 O12 93.8(3) . 1_545
O10 Na1 O12 90.6(2) 1_445 1_545
O8 Na1 O12 83.3(4) 2_464 1_545
O4 Na1 O12 88.6(4) 2_465 1_545
O2 Na1 O12 178.6(3) 1_455 1_545
O6 Na1 C2 106.9(5) . 2_465
O10 Na1 C2 76.1(5) 1_445 2_465
O8 Na1 C2 160.9(3) 2_464 2_465
O4 Na1 C2 19.8(3) 2_465 2_465
O2 Na1 C2 78.9(4) 1_455 2_465
O12 Na1 C2 101.1(4) 1_545 2_465
O2 C1 O1 125.4(16) . .
O2 C1 H1 117.3 . .
O1 C1 H1 117.3 . .
O4 C2 O3 123.0(10) . .
O4 C2 Na1 44.0(10) . 2_564
O3 C2 Na1 166.8(10) . 2_564
O4 C2 H2 118.5 . .
O3 C2 H2 118.5 . .
Na1 C2 H2 74.5 2_564 .
O6 C3 O5 122.7(12) . .
O6 C3 H3 118.7 . .
O5 C3 H3 118.7 . .
O7 C4 O8 127.0(10) . .
O7 C4 H4 116.5 . .
O8 C4 H4 116.5 . .
O10 C5 O9 122.6(14) . .
O10 C5 H5 118.7 . .
O9 C5 H5 118.7 . .
O12 C6 O11 123.7(15) . .
O12 C6 H6 118.2 . .
O11 C6 H6 118.2 . .
C1 O1 Cr1 127.2(11) . .
C1 O2 Na1 119.4(10) . 1_655
C2 O3 Cr1 125.7(8) . .
C2 O4 Na1 116.2(10) . 2_564
C3 O5 Cr1 124.8(8) . .
C3 O6 Na1 126.0(10) . .
C4 O7 Cr1 128.0(8) . .
C4 O8 Na1 118.7(9) . 2_565
C5 O9 Cr1 127.8(9) . .
C5 O10 Na1 120.1(8) . 1_665
C6 O11 Cr1 126.5(11) . .
C6 O12 Na1 119.1(9) . 1_565
C8 C7 N1 114.0(17) . .
C8 C7 H7A 108.8 . .
N1 C7 H7A 108.8 . .
C8 C7 H7B 108.8 . .
N1 C7 H7B 108.8 . .
H7A C7 H7B 107.6 . .
C7 C8 H8A 109.5 . .
C7 C8 H8B 109.5 . .
H8A C8 H8B 109.5 . .
C7 C8 H8C 109.5 . .
H8A C8 H8C 109.5 . .
H8B C8 H8C 109.5 . .
C10 C9 N2 112.4(13) . .
C10 C9 H9A 109.1 . .
N2 C9 H9A 109.1 . .
C10 C9 H9B 109.1 . .
N2 C9 H9B 109.1 . .
H9A C9 H9B 107.9 . .
C9 C10 H10A 109.5 . .
C9 C10 H10B 109.5 . .
H10A C10 H10B 109.5 . .
C9 C10 H10C 109.5 . .
H10A C10 H10C 109.5 . .
H10B C10 H10C 109.5 . .
C7 N1 H1A 109.5 . .
C7 N1 H1B 109.5 . .
H1A N1 H1B 109.5 . .
C7 N1 H1C 109.5 . .
H1A N1 H1C 109.5 . .
H1B N1 H1C 109.5 . .
C9 N2 H2A 109.5 . .
C9 N2 H2B 109.5 . .
H2A N2 H2B 109.5 . .
C9 N2 H2C 109.5 . .
H2A N2 H2C 109.5 . .
H2B N2 H2C 109.5 . .

loop_
_geom_bond_atom_site_label_1
_geom_bond_atom_site_label_2
_geom_bond_distance
_geom_bond_site_symmetry_2
Cr1 O7 1.962(15) .
Cr1 O9 1.973(6) .
Cr1 O1 1.982(7) .
Cr1 O11 1.982(7) .
Cr1 O5 1.982(6) .
Cr1 O3 1.988(16) .
Na1 O6 2.355(9) .
Na1 O10 2.358(7) 1_445
Na1 O8 2.39(2) 2_464
Na1 O4 2.393(18) 2_465
Na1 O2 2.437(8) 1_455
Na1 O12 2.461(7) 1_545
Na1 C2 3.09(3) 2_465
C1 O2 1.230(14) .
C1 O1 1.267(11) .
C1 H1 0.9300 .
C2 O4 1.17(3) .
C2 O3 1.30(3) .
C2 H2 0.9300 .
C3 O6 1.233(13) .
C3 O5 1.278(8) .
C3 H3 0.9300 .
C4 O7 1.24(3) .
C4 O8 1.26(3) .
C4 H4 0.9300 .
C5 O10 1.223(13) .
C5 O9 1.289(10) .
C5 H5 0.9300 .
C6 O12 1.242(13) .
C6 O11 1.268(11) .
C6 H6 0.9300 .
C7 C8 1.44(3) .
C7 N1 1.464(12) .
C7 H7A 0.9700 .
C7 H7B 0.9700 .
C8 H8A 0.9600 .
C8 H8B 0.9600 .
C8 H8C 0.9600 .
C9 C10 1.47(2) .
C9 N2 1.484(11) .
C9 H9A 0.9700 .
C9 H9B 0.9700 .
C10 H10A 0.9600 .
C10 H10B 0.9600 .
C10 H10C 0.9600 .
N1 H1A 0.8900 .
N1 H1B 0.8900 .
N1 H1C 0.8900 .
N2 H2A 0.8900 .
N2 H2B 0.8900 .
N2 H2C 0.8900 .
